data_7007890
loop_
_publ_author_name
'Boss, Sally R.'
'Coles, Martyn P.'
'Eyre-Brook, Vicki'
'Garc\'ia, Felipe'
'Haigh, Robert'
'Hitchcock, Peter B.'
'McPartlin, Mary'
'Morey, James V.'
'Naka, Hiroshi'
'Raithby, Paul R.'
'Sparkes, Hazel A.'
'Tate, Christopher W.'
'Wheatley, Andrew E. H.'

_publ_section_title
;
 Encapsulation of hydride by molecular main group metal clusters:
 manipulating the source and coordination sphere of the interstitial
 ion.
;
_journal_issue 47
_journal_name_full 'Dalton transactions (Cambridge, England : 2003)'
_journal_page_first 5574
_journal_page_last 5582
_journal_paper_doi 10.1039/b612782g
_journal_year 2006
_chemical_formula_moiety 'C42 H73 Li8 N8, B C6 H16'
_chemical_formula_sum 'C48 H89 B Li8 N18'
_chemical_formula_weight 984.70
_chemical_name_systematic
;
?
;
_space_group_IT_number 14
_symmetry_cell_setting monoclinic
_symmetry_space_group_name_Hall '-P 2ybc'
_symmetry_space_group_name_H-M 'P 1 21/c 1'
_atom_sites_solution_hydrogens geom
_atom_sites_solution_primary direct
_atom_sites_solution_secondary difmap
_audit_creation_method SHELXL-97
_cell_angle_alpha 90.00
_cell_angle_beta 94.85(3)
_cell_angle_gamma 90.00
_cell_formula_units_Z 4
_cell_length_a 22.756(5)
_cell_length_b 15.126(3)
_cell_length_c 16.689(3)
_cell_measurement_reflns_used 38535
_cell_measurement_temperature 180(2)
_cell_measurement_theta_max 27.48
_cell_measurement_theta_min 1.02
_cell_volume 5724(2)
_computing_cell_refinement 'HKL Scalepack (Otwinowski & Minor 1997)'
_computing_data_collection 'Collect (Nonius B.V. 1998)'
_computing_data_reduction
;
HKL Denzo and Scalepack (Otwinowski & Minor 1997)
;
_computing_publication_material 'SHELXL-97 (Sheldrick 1997)'
_computing_structure_refinement 'SHELXL-97 (Sheldrick 1997)'
_computing_structure_solution 'SIR-92 (Altomare et al. 1994)'
_diffrn_ambient_temperature 180(2)
_diffrn_measured_fraction_theta_full 0.994
_diffrn_measured_fraction_theta_max 0.994
_diffrn_measurement_device_type 'Nonius Kappa CCD'
_diffrn_measurement_method 'Thin slice \w and \f scans'
_diffrn_radiation_source 'fine-focus sealed tube'
_diffrn_radiation_type MoK\a
_diffrn_radiation_wavelength 0.71073
_diffrn_reflns_av_R_equivalents 0.0536
_diffrn_reflns_av_sigmaI/netI 0.0466
_diffrn_reflns_limit_h_max 28
_diffrn_reflns_limit_h_min -28
_diffrn_reflns_limit_k_max 17
_diffrn_reflns_limit_k_min -18
_diffrn_reflns_limit_l_max 20
_diffrn_reflns_limit_l_min -20
_diffrn_reflns_number 37618
_diffrn_reflns_theta_full 26.37
_diffrn_reflns_theta_max 26.37
_diffrn_reflns_theta_min 3.70
_exptl_absorpt_coefficient_mu 0.069
_exptl_absorpt_correction_T_max 0.976
_exptl_absorpt_correction_T_min 0.806
_exptl_absorpt_correction_type multi-scan
_exptl_absorpt_process_details
;
multi-scan from symmetry-related measurements
Sortav (Blessing 1995)
;
_exptl_crystal_colour Colourless
_exptl_crystal_density_diffrn 1.143
_exptl_crystal_density_method 'not measured'
_exptl_crystal_description Block
_exptl_crystal_F_000 2128
_exptl_crystal_size_max 0.50
_exptl_crystal_size_mid 0.50
_exptl_crystal_size_min 0.46
_refine_diff_density_max 1.070
_refine_diff_density_min -1.092
_refine_diff_density_rms 0.071
_refine_ls_extinction_method none
_refine_ls_goodness_of_fit_ref 1.021
_refine_ls_hydrogen_treatment mixed
_refine_ls_matrix_type full
_refine_ls_number_parameters 653
_refine_ls_number_reflns 11645
_refine_ls_number_restraints 54
_refine_ls_restrained_S_all 1.041
_refine_ls_R_factor_all 0.1341
_refine_ls_R_factor_gt 0.1025
_refine_ls_shift/su_max 0.000
_refine_ls_shift/su_mean 0.000
_refine_ls_structure_factor_coef Fsqd
_refine_ls_weighting_details 'calc w=1/[\s^2^(Fo^2^)+(0.1689P)^2^+7.6922P] where P=(Fo^2^+2Fc^2^)/3'
_refine_ls_weighting_scheme calc
_refine_ls_wR_factor_gt 0.2812
_refine_ls_wR_factor_ref 0.3141
_reflns_number_gt 8213
_reflns_number_total 11645
_reflns_threshold_expression >2sigma(I)
_cod_data_source_file b612782g.txt
_cod_data_source_block aw0506
_cod_depositor_comments
;
The following automatic conversions were performed:
'_symmetry_cell_setting' value 'Monoclinic' changed to 'monoclinic'
according to '/home/saulius/struct/CIF-dictionaries/cif_core.dic'
dictionary named 'cif_core.dic' version 2.4.1 from 2010-06-29.

Automatic conversion script
Id: cif_fix_enum 1527 2010-12-29 10:47:43Z saulius 
;
_cod_original_sg_symbol_H-M P2(1)/c
_cod_database_code 7007890

loop_
_symmetry_equiv_pos_as_xyz
'x, y, z'
'-x, y+1/2, -z+1/2'
'-x, -y, -z'
'x, -y-1/2, z-1/2'

loop_
_atom_site_label
_atom_site_type_symbol
_atom_site_fract_x
_atom_site_fract_y
_atom_site_fract_z
_atom_site_U_iso_or_equiv
_atom_site_adp_type
_atom_site_occupancy
_atom_site_symmetry_multiplicity
_atom_site_calc_flag
_atom_site_refinement_flags
_atom_site_disorder_assembly
_atom_site_disorder_group
N1 N 0.38828(12) 0.07454(19) 0.40900(16) 0.0373(6) Uani 1 1 d . . .
N2 N 0.46534(12) 0.05895(18) 0.32908(15) 0.0376(6) Uani 1 1 d . . .
N3 N 0.37167(12) 0.10093(19) 0.26919(16) 0.0406(6) Uani 1 1 d . . .
N4 N 0.57881(12) -0.08680(18) 0.38372(16) 0.0388(6) Uani 1 1 d . . .
N5 N 0.60821(12) 0.05534(18) 0.41594(16) 0.0382(6) Uani 1 1 d . . .
N6 N 0.65338(13) -0.0219(2) 0.31361(17) 0.0479(7) Uani 1 1 d . . .
N7 N 0.43194(13) -0.14650(18) 0.40526(16) 0.0402(6) Uani 1 1 d . . .
N8 N 0.49215(12) -0.20000(17) 0.51157(17) 0.0389(6) Uani 1 1 d . . .
N9 N 0.43106(13) -0.29960(19) 0.43371(18) 0.0437(7) Uani 1 1 d . . .
C1 C 0.40786(14) 0.07805(19) 0.33562(18) 0.0327(6) Uani 1 1 d . . .
C2 C 0.32486(15) 0.0868(3) 0.4135(2) 0.0460(8) Uani 1 1 d . . .
H2A H 0.3171 0.1017 0.4694 0.055 Uiso 1 1 calc R . .
H2B H 0.3041 0.0309 0.3988 0.055 Uiso 1 1 calc R . .
C3 C 0.30113(17) 0.1595(3) 0.3577(2) 0.0529(9) Uani 1 1 d . . .
H3A H 0.2583 0.1672 0.3621 0.063 Uiso 1 1 calc R . .
H3B H 0.3211 0.2161 0.3724 0.063 Uiso 1 1 calc R . .
C4 C 0.31217(16) 0.1343(3) 0.2734(2) 0.0493(9) Uani 1 1 d . . .
H4A H 0.2835 0.0883 0.2537 0.059 Uiso 1 1 calc R . .
H4B H 0.3061 0.1865 0.2379 0.059 Uiso 1 1 calc R . .
C5 C 0.38608(17) 0.0840(3) 0.1861(2) 0.0473(8) Uani 1 1 d . . .
H5A H 0.3892 0.1410 0.1577 0.057 Uiso 1 1 calc R . .
H5B H 0.3538 0.0495 0.1575 0.057 Uiso 1 1 calc R . .
C6 C 0.44283(18) 0.0341(3) 0.1843(2) 0.0522(9) Uani 1 1 d . . .
H6A H 0.4583 0.0401 0.1309 0.063 Uiso 1 1 calc R . .
H6B H 0.4365 -0.0294 0.1948 0.063 Uiso 1 1 calc R . .
C7 C 0.48622(16) 0.0730(3) 0.2491(2) 0.0458(8) Uani 1 1 d . . .
H7A H 0.5252 0.0446 0.2467 0.055 Uiso 1 1 calc R . .
H7B H 0.4908 0.1371 0.2395 0.055 Uiso 1 1 calc R . .
C8 C 0.61384(14) -0.0177(2) 0.37128(18) 0.0371(7) Uani 1 1 d . . .
C9 C 0.59175(18) -0.1677(3) 0.3405(2) 0.0514(9) Uani 1 1 d . . .
H9A H 0.5596 -0.2110 0.3452 0.062 Uiso 1 1 calc R . .
H9B H 0.6288 -0.1941 0.3649 0.062 Uiso 1 1 calc R . .
C10 C 0.59780(18) -0.1483(3) 0.2526(2) 0.0590(11) Uani 1 1 d . . .
H10A H 0.6049 -0.2037 0.2234 0.071 Uiso 1 1 calc R . .
H10B H 0.5612 -0.1209 0.2278 0.071 Uiso 1 1 calc R . .
C11 C 0.6490(2) -0.0859(3) 0.2479(2) 0.0615(11) Uani 1 1 d . . .
H11A H 0.6860 -0.1206 0.2494 0.074 Uiso 1 1 calc R . .
H11B H 0.6445 -0.0539 0.1960 0.074 Uiso 1 1 calc R . .
C12 C 0.70020(17) 0.0435(3) 0.3075(3) 0.0571(10) Uani 1 1 d . . .
H12A H 0.6923 0.0778 0.2572 0.069 Uiso 1 1 calc R . .
H12B H 0.7384 0.0127 0.3051 0.069 Uiso 1 1 calc R . .
C13 C 0.70423(17) 0.1059(3) 0.3784(3) 0.0579(10) Uani 1 1 d . . .
H13A H 0.7240 0.0763 0.4263 0.069 Uiso 1 1 calc R . .
H13B H 0.7275 0.1588 0.3663 0.069 Uiso 1 1 calc R . .
C14 C 0.64245(16) 0.1327(3) 0.3946(2) 0.0477(8) Uani 1 1 d . . .
H14A H 0.6442 0.1761 0.4392 0.057 Uiso 1 1 calc R . .
H14B H 0.6228 0.1614 0.3462 0.057 Uiso 1 1 calc R . .
C15 C 0.45151(14) -0.2161(2) 0.45011(19) 0.0354(7) Uani 1 1 d . . .
C16 C 0.3917(2) -0.1666(3) 0.3339(3) 0.0630(12) Uani 1 1 d . . .
H16A H 0.4152 -0.1849 0.2895 0.076 Uiso 1 1 calc R . .
H16B H 0.3698 -0.1122 0.3168 0.076 Uiso 1 1 calc R . .
C17 C 0.3489(2) -0.2371(3) 0.3485(3) 0.0686(12) Uani 1 1 d . . .
H17A H 0.3233 -0.2488 0.2987 0.082 Uiso 1 1 calc R . .
H17B H 0.3237 -0.2184 0.3909 0.082 Uiso 1 1 calc R . .
C18 C 0.38224(18) -0.3193(3) 0.3743(3) 0.0556(10) Uani 1 1 d . . .
H18A H 0.3551 -0.3617 0.3974 0.067 Uiso 1 1 calc R . .
H18B H 0.3977 -0.3475 0.3268 0.067 Uiso 1 1 calc R . .
C19 C 0.45352(18) -0.3773(2) 0.4774(3) 0.0564(10) Uani 1 1 d . . .
H19A H 0.4575 -0.4264 0.4392 0.068 Uiso 1 1 calc R . .
H19B H 0.4250 -0.3956 0.5159 0.068 Uiso 1 1 calc R . .
C20 C 0.5128(2) -0.3592(3) 0.5228(3) 0.0662(12) Uani 1 1 d . . .
H20A H 0.5229 -0.4073 0.5617 0.079 Uiso 1 1 calc R . .
H20B H 0.5439 -0.3559 0.4848 0.079 Uiso 1 1 calc R . .
C21 C 0.5085(2) -0.2737(3) 0.5658(3) 0.0620(11) Uani 1 1 d . . .
H21A H 0.4787 -0.2792 0.6055 0.074 Uiso 1 1 calc R . .
H21B H 0.5470 -0.2606 0.5956 0.074 Uiso 1 1 calc R . .
Li1 Li 0.4401(3) 0.1174(4) 0.5040(3) 0.0467(14) Uani 1 1 d . . .
Li2 Li 0.5236(3) 0.0951(4) 0.4194(3) 0.0428(13) Uani 1 1 d . . .
Li3 Li 0.5914(3) 0.0409(4) 0.5311(4) 0.0469(13) Uani 1 1 d . . .
Li4 Li 0.4920(3) -0.0567(4) 0.3815(3) 0.0424(12) Uani 1 1 d . . .
H1 H 0.5000 0.0000 0.5000 0.034(12) Uiso 1 2 d S . .
N10 N 0.12224(12) 0.42270(19) 0.04249(17) 0.0418(6) Uani 1 1 d . . .
N11 N 0.06435(13) 0.41290(19) 0.14942(16) 0.0425(7) Uani 1 1 d . . .
N12 N 0.15884(14) 0.3449(2) 0.1592(2) 0.0540(8) Uani 1 1 d . . .
N13 N 0.07215(13) 0.63481(19) 0.09978(18) 0.0455(7) Uani 1 1 d U . .
N14 N -0.00171(13) 0.69948(19) 0.01721(17) 0.0417(7) Uani 1 1 d . . .
N15 N 0.06244(15) 0.7909(2) 0.0985(2) 0.0525(8) Uani 1 1 d U . .
N16 N 0.05918(13) 0.4522(2) -0.15254(17) 0.0442(7) Uani 1 1 d . . .
N17 N 0.09069(13) 0.5844(2) -0.09688(18) 0.0442(7) Uani 1 1 d . . .
N18 N 0.14374(13) 0.5209(2) -0.19787(18) 0.0491(7) Uani 1 1 d . . .
C31 C 0.11554(15) 0.3941(2) 0.1173(2) 0.0410(7) Uani 1 1 d . . .
C32 C 0.17988(17) 0.4051(3) 0.0130(3) 0.0527(9) Uani 1 1 d . . .
H32A H 0.2093 0.4469 0.0385 0.063 Uiso 1 1 calc R . .
H32B H 0.1775 0.4148 -0.0459 0.063 Uiso 1 1 calc R . .
C33 C 0.19949(19) 0.3120(3) 0.0314(3) 0.0622(11) Uani 1 1 d . . .
H33A H 0.1697 0.2695 0.0080 0.075 Uiso 1 1 calc R . .
H33B H 0.2374 0.3000 0.0086 0.075 Uiso 1 1 calc R . .
C34 C 0.20641(18) 0.3031(3) 0.1212(3) 0.0695(13) Uani 1 1 d . . .
H34A H 0.2078 0.2396 0.1356 0.083 Uiso 1 1 calc R . .
H34B H 0.2443 0.3301 0.1420 0.083 Uiso 1 1 calc R . .
C35 C 0.1614(2) 0.3320(4) 0.2460(3) 0.0684(13) Uani 1 1 d . . .
H35A H 0.2001 0.3527 0.2707 0.082 Uiso 1 1 calc R . .
H35B H 0.1580 0.2682 0.2578 0.082 Uiso 1 1 calc R . .
C36 C 0.1132(2) 0.3812(4) 0.2826(3) 0.0775(15) Uani 1 1 d . . .
H36A H 0.1241 0.4443 0.2895 0.093 Uiso 1 1 calc R . .
H36B H 0.1070 0.3562 0.3360 0.093 Uiso 1 1 calc R . .
C37 C 0.05737(19) 0.3727(3) 0.2272(2) 0.0585(10) Uani 1 1 d . . .
H37A H 0.0474 0.3094 0.2196 0.070 Uiso 1 1 calc R . .
H37B H 0.0244 0.4017 0.2521 0.070 Uiso 1 1 calc R . .
C38 C 0.04441(15) 0.7090(2) 0.07203(19) 0.0392(7) Uani 1 1 d U . .
C39 C 0.1263(3) 0.6478(3) 0.1520(4) 0.0910(17) Uani 1 1 d U . .
H39A H 0.1333 0.5938 0.1850 0.109 Uiso 1 1 calc R . .
H39B H 0.1594 0.6531 0.1174 0.109 Uiso 1 1 calc R . .
C40 C 0.1286(3) 0.7175(4) 0.2019(4) 0.115(2) Uani 1 1 d U . .
H40A H 0.1697 0.7244 0.2256 0.138 Uiso 1 1 calc R . .
H40B H 0.1038 0.7045 0.2465 0.138 Uiso 1 1 calc R . .
C41 C 0.1085(2) 0.8048(3) 0.1640(3) 0.0752(14) Uani 1 1 d U . .
H41A H 0.0932 0.8434 0.2054 0.090 Uiso 1 1 calc R . .
H41B H 0.1426 0.8350 0.1428 0.090 Uiso 1 1 calc R . .
C42 C 0.0367(2) 0.8735(3) 0.0660(3) 0.0660(11) Uani 1 1 d U . .
H42A H 0.0685 0.9164 0.0579 0.079 Uiso 1 1 calc R . .
H42B H 0.0109 0.8993 0.1047 0.079 Uiso 1 1 calc R . .
C43 C 0.0018(3) 0.8568(3) -0.0119(4) 0.0926(17) Uani 1 1 d U . .
H43A H -0.0240 0.9082 -0.0257 0.111 Uiso 1 1 calc R . .
H43B H 0.0290 0.8498 -0.0548 0.111 Uiso 1 1 calc R . .
C44 C -0.0333(2) 0.7795(3) -0.0081(3) 0.0729(13) Uani 1 1 d U . .
H44A H -0.0538 0.7690 -0.0619 0.087 Uiso 1 1 calc R . .
H44B H -0.0638 0.7907 0.0295 0.087 Uiso 1 1 calc R . .
C45 C 0.09823(15) 0.5193(2) -0.14957(19) 0.0412(7) Uani 1 1 d . . .
C46 C 0.06960(19) 0.3786(3) -0.2064(2) 0.0563(10) Uani 1 1 d . . .
H46A H 0.0324 0.3453 -0.2184 0.068 Uiso 1 1 calc R . .
H46B H 0.0990 0.3379 -0.1794 0.068 Uiso 1 1 calc R . .
C47 C 0.0916(2) 0.4109(3) -0.2840(2) 0.0625(11) Uani 1 1 d . . .
H47A H 0.0979 0.3603 -0.3199 0.075 Uiso 1 1 calc R . .
H47B H 0.0623 0.4511 -0.3120 0.075 Uiso 1 1 calc R . .
C48 C 0.1487(2) 0.4589(3) -0.2635(2) 0.0620(11) Uani 1 1 d . . .
H48A H 0.1802 0.4155 -0.2480 0.074 Uiso 1 1 calc R . .
H48B H 0.1599 0.4912 -0.3114 0.074 Uiso 1 1 calc R . .
C49 C 0.19481(16) 0.5792(3) -0.1834(3) 0.0560(10) Uani 1 1 d . . .
H49A H 0.1961 0.6206 -0.2292 0.067 Uiso 1 1 calc R . .
H49B H 0.2313 0.5433 -0.1804 0.067 Uiso 1 1 calc R . .
C50 C 0.19297(18) 0.6314(3) -0.1069(3) 0.0609(11) Uani 1 1 d . . .
H50A H 0.2189 0.6839 -0.1082 0.073 Uiso 1 1 calc R . .
H50B H 0.2070 0.5945 -0.0602 0.073 Uiso 1 1 calc R . .
C51 C 0.12984(18) 0.6603(3) -0.0995(3) 0.0537(9) Uani 1 1 d . . .
H51A H 0.1280 0.6957 -0.0498 0.064 Uiso 1 1 calc R . .
H51B H 0.1165 0.6982 -0.1458 0.064 Uiso 1 1 calc R . .
Li5 Li -0.0253(3) 0.4689(4) -0.1356(4) 0.0486(14) Uani 1 1 d . . .
Li6 Li 0.0541(3) 0.4014(4) -0.0408(4) 0.0508(15) Uani 1 1 d . . .
Li7 Li 0.0874(3) 0.5436(4) 0.0171(4) 0.0485(14) Uani 1 1 d . . .
Li8 Li 0.0080(3) 0.6135(4) -0.0731(4) 0.0467(13) Uani 1 1 d . . .
H2 H 0.0000 0.5000 0.0000 0.052(15) Uiso 1 2 d S . .
B1 B 0.2491(3) 0.5143(6) 0.5248(6) 0.120(3) Uiso 1 1 d D . .
H1B H 0.229(3) 0.475(4) 0.562(3) 0.144(3) Uiso 1 1 d D . .
C5' C 0.3062(3) 0.4794(5) 0.4840(5) 0.084(2) Uiso 0.728(9) 1 d PD A 1
H5'1 H 0.3076 0.5077 0.4307 0.101 Uiso 0.728(9) 1 calc PR A 1
H5'2 H 0.3421 0.4971 0.5178 0.101 Uiso 0.728(9) 1 calc PR A 1
C6' C 0.3059(5) 0.3793(5) 0.4736(11) 0.1289(16) Uiso 0.728(9) 1 d PD A 1
H6'1 H 0.3148 0.3511 0.5261 0.193 Uiso 0.728(9) 1 calc PR A 1
H6'2 H 0.3358 0.3624 0.4376 0.193 Uiso 0.728(9) 1 calc PR A 1
H6'3 H 0.2670 0.3601 0.4506 0.193 Uiso 0.728(9) 1 calc PR A 1
C5" C 0.2632(5) 0.4344(6) 0.4627(8) 0.084(2) Uiso 0.272(9) 1 d PRD A 2
H5"1 H 0.2311 0.3906 0.4647 0.101 Uiso 0.272(9) 1 calc PR A 2
H5"2 H 0.2594 0.4601 0.4079 0.101 Uiso 0.272(9) 1 calc PR A 2
C6" C 0.3215(9) 0.382(2) 0.471(3) 0.1289(16) Uiso 0.272(9) 1 d PD A 2
H6"1 H 0.3532 0.4204 0.4942 0.193 Uiso 0.272(9) 1 calc PR A 2
H6"2 H 0.3310 0.3625 0.4173 0.193 Uiso 0.272(9) 1 calc PR A 2
H6"3 H 0.3173 0.3308 0.5054 0.193 Uiso 0.272(9) 1 calc PR A 2
C3' C 0.2685(5) 0.6156(8) 0.5482(6) 0.205(4) Uiso 1 1 d D A 2
H3'1 H 0.2955 0.6365 0.5087 0.246 Uiso 1 1 calc R A 2
H3'2 H 0.2328 0.6532 0.5419 0.246 Uiso 1 1 calc R A 2
C4' C 0.2985(4) 0.6312(6) 0.6322(5) 0.1289(16) Uiso 1 1 d D A 2
H4'1 H 0.2785 0.5965 0.6714 0.193 Uiso 1 1 calc R A 2
H4'2 H 0.2964 0.6941 0.6457 0.193 Uiso 1 1 calc R A 2
H4'3 H 0.3399 0.6129 0.6337 0.193 Uiso 1 1 calc R A 2
C2' C 0.1725(4) 0.5786(6) 0.4173(5) 0.1289(16) Uiso 1 1 d D A 2
H2'1 H 0.1688 0.6385 0.4386 0.193 Uiso 1 1 calc R A 2
H2'2 H 0.1367 0.5633 0.3834 0.193 Uiso 1 1 calc R A 2
H2'3 H 0.2067 0.5759 0.3853 0.193 Uiso 1 1 calc R A 2
C1' C 0.1812(5) 0.5120(8) 0.4883(6) 0.205(4) Uiso 1 1 d D A 2
H1'1 H 0.1707 0.4516 0.4691 0.246 Uiso 1 1 calc R A 2
H1'2 H 0.1551 0.5280 0.5305 0.246 Uiso 1 1 calc R A 2

loop_
_atom_site_aniso_label
_atom_site_aniso_U_11
_atom_site_aniso_U_22
_atom_site_aniso_U_33
_atom_site_aniso_U_23
_atom_site_aniso_U_13
_atom_site_aniso_U_12
N1 0.0333(13) 0.0401(15) 0.0378(14) -0.0003(11) -0.0001(10) 0.0014(11)
N2 0.0397(14) 0.0381(15) 0.0344(13) 0.0010(11) 0.0004(11) 0.0030(11)
N3 0.0414(15) 0.0407(15) 0.0382(14) 0.0038(12) -0.0055(11) 0.0043(12)
N4 0.0398(15) 0.0371(15) 0.0393(14) -0.0078(11) 0.0030(11) 0.0035(12)
N5 0.0369(14) 0.0382(15) 0.0395(14) -0.0015(11) 0.0040(11) -0.0013(11)
N6 0.0414(16) 0.061(2) 0.0418(15) -0.0018(14) 0.0065(12) 0.0088(14)
N7 0.0466(16) 0.0352(15) 0.0374(14) -0.0041(11) -0.0047(12) -0.0039(12)
N8 0.0444(15) 0.0288(13) 0.0423(14) -0.0005(11) -0.0030(12) 0.0030(11)
N9 0.0454(16) 0.0325(14) 0.0527(17) -0.0035(12) 0.0022(13) -0.0049(12)
C1 0.0369(16) 0.0255(14) 0.0348(15) -0.0001(11) -0.0025(12) -0.0016(12)
C2 0.0366(17) 0.056(2) 0.0451(18) 0.0025(16) -0.0004(14) 0.0044(15)
C3 0.0415(19) 0.057(2) 0.060(2) 0.0015(18) 0.0005(16) 0.0110(17)
C4 0.0395(18) 0.054(2) 0.052(2) 0.0090(17) -0.0074(15) 0.0041(16)
C5 0.058(2) 0.047(2) 0.0355(17) 0.0051(15) -0.0040(15) -0.0037(17)
C6 0.068(2) 0.051(2) 0.0377(18) 0.0005(16) 0.0073(16) 0.0034(19)
C7 0.046(2) 0.050(2) 0.0417(17) 0.0091(15) 0.0049(15) 0.0034(16)
C8 0.0323(15) 0.0437(18) 0.0347(15) 0.0004(13) -0.0013(12) 0.0065(13)
C9 0.051(2) 0.046(2) 0.056(2) -0.0158(17) 0.0016(17) 0.0065(17)
C10 0.056(2) 0.071(3) 0.050(2) -0.0228(19) -0.0026(17) 0.016(2)
C11 0.066(3) 0.079(3) 0.0407(19) -0.0070(19) 0.0082(17) 0.024(2)
C12 0.0392(19) 0.068(3) 0.066(2) 0.014(2) 0.0147(17) 0.0083(18)
C13 0.0398(19) 0.057(2) 0.076(3) 0.011(2) 0.0034(18) -0.0045(17)
C14 0.0417(19) 0.046(2) 0.056(2) 0.0020(16) 0.0057(15) -0.0046(15)
C15 0.0376(16) 0.0281(15) 0.0411(16) -0.0056(12) 0.0073(13) -0.0023(12)
C16 0.072(3) 0.054(2) 0.058(2) 0.0011(19) -0.025(2) -0.014(2)
C17 0.059(3) 0.068(3) 0.076(3) -0.010(2) -0.015(2) -0.007(2)
C18 0.056(2) 0.046(2) 0.063(2) -0.0102(18) -0.0067(18) -0.0149(18)
C19 0.059(2) 0.0309(18) 0.079(3) 0.0064(18) 0.001(2) -0.0078(16)
C20 0.071(3) 0.041(2) 0.084(3) 0.009(2) -0.005(2) 0.003(2)
C21 0.081(3) 0.039(2) 0.063(2) 0.0077(18) -0.015(2) 0.0036(19)
Li1 0.045(3) 0.055(4) 0.039(3) -0.001(3) -0.001(2) -0.007(3)
Li2 0.042(3) 0.043(3) 0.043(3) -0.008(2) -0.001(2) 0.000(2)
Li3 0.054(3) 0.044(3) 0.043(3) 0.000(3) 0.005(3) 0.006(3)
Li4 0.041(3) 0.042(3) 0.043(3) 0.001(2) 0.001(2) -0.001(2)
N10 0.0377(15) 0.0411(16) 0.0460(15) 0.0030(12) -0.0005(12) 0.0002(12)
N11 0.0489(17) 0.0395(16) 0.0381(14) 0.0020(12) -0.0019(12) -0.0027(13)
N12 0.0447(17) 0.059(2) 0.0562(18) 0.0180(15) -0.0102(14) 0.0018(15)
N13 0.0486(16) 0.0356(15) 0.0498(16) -0.0052(12) -0.0097(13) -0.0054(13)
N14 0.0448(16) 0.0340(14) 0.0449(15) -0.0040(12) -0.0043(12) -0.0014(12)
N15 0.065(2) 0.0352(16) 0.0550(17) -0.0122(13) -0.0082(15) -0.0091(14)
N16 0.0480(16) 0.0420(16) 0.0428(15) -0.0076(12) 0.0055(12) -0.0002(13)
N17 0.0457(16) 0.0405(16) 0.0466(16) 0.0005(13) 0.0051(12) -0.0059(13)
N18 0.0439(16) 0.0579(19) 0.0461(16) 0.0080(14) 0.0071(13) 0.0055(14)
C31 0.0390(17) 0.0375(18) 0.0452(18) -0.0003(14) -0.0043(14) -0.0048(14)
C32 0.044(2) 0.052(2) 0.063(2) 0.0060(18) 0.0102(17) 0.0036(17)
C33 0.047(2) 0.057(2) 0.084(3) 0.010(2) 0.012(2) 0.0110(19)
C34 0.042(2) 0.071(3) 0.094(3) 0.025(3) -0.002(2) 0.009(2)
C35 0.059(2) 0.084(3) 0.059(2) 0.030(2) -0.016(2) -0.011(2)
C36 0.094(4) 0.096(4) 0.040(2) 0.012(2) -0.008(2) -0.011(3)
C37 0.060(2) 0.068(3) 0.047(2) 0.0101(19) 0.0056(17) 0.003(2)
C38 0.0443(18) 0.0340(16) 0.0394(16) -0.0103(13) 0.0036(13) -0.0038(14)
C39 0.094(3) 0.055(3) 0.113(4) -0.006(3) -0.060(3) -0.006(2)
C40 0.122(4) 0.070(3) 0.138(4) -0.041(3) -0.080(4) 0.020(3)
C41 0.083(3) 0.050(2) 0.086(3) -0.025(2) -0.031(3) 0.000(2)
C42 0.086(3) 0.037(2) 0.072(3) -0.0041(18) -0.013(2) -0.009(2)
C43 0.120(4) 0.049(2) 0.101(4) 0.004(2) -0.040(3) -0.003(3)
C44 0.079(3) 0.040(2) 0.093(3) -0.003(2) -0.030(3) 0.004(2)
C45 0.0415(18) 0.0453(19) 0.0364(16) 0.0053(14) 0.0013(13) 0.0055(15)
C46 0.062(2) 0.051(2) 0.057(2) -0.0149(18) 0.0065(18) 0.0075(19)
C47 0.069(3) 0.072(3) 0.046(2) -0.0093(19) 0.0031(18) 0.021(2)
C48 0.069(3) 0.071(3) 0.048(2) 0.004(2) 0.0166(19) 0.016(2)
C49 0.0363(18) 0.068(3) 0.064(2) 0.025(2) 0.0073(16) 0.0093(17)
C50 0.050(2) 0.063(3) 0.068(3) 0.015(2) -0.0048(19) -0.0129(19)
C51 0.056(2) 0.047(2) 0.059(2) 0.0039(18) 0.0077(18) -0.0108(18)
Li5 0.053(3) 0.040(3) 0.053(3) -0.002(3) 0.005(3) 0.001(3)
Li6 0.055(4) 0.048(4) 0.048(3) 0.001(3) -0.002(3) -0.009(3)
Li7 0.057(4) 0.043(3) 0.045(3) 0.002(3) 0.001(3) 0.004(3)
Li8 0.043(3) 0.049(3) 0.047(3) -0.011(3) -0.001(2) -0.003(3)

loop_
_atom_type_symbol
_atom_type_description
_atom_type_scat_dispersion_real
_atom_type_scat_dispersion_imag
_atom_type_scat_source
C C 0.0033 0.0016 'International Tables Vol C Tables 4.2.6.8 and 6.1.1.4'
H H 0.0000 0.0000 'International Tables Vol C Tables 4.2.6.8 and 6.1.1.4'
Li Li -0.0003 0.0001 'International Tables Vol C Tables 4.2.6.8 and 6.1.1.4'
B B 0.0013 0.0007 'International Tables Vol C Tables 4.2.6.8 and 6.1.1.4'
N N 0.0061 0.0033 'International Tables Vol C Tables 4.2.6.8 and 6.1.1.4'

loop_
_geom_angle_atom_site_label_1
_geom_angle_atom_site_label_2
_geom_angle_atom_site_label_3
_geom_angle
_geom_angle_site_symmetry_1
_geom_angle_site_symmetry_3
_geom_angle_publ_flag
C1 N1 C2 116.6(3) . . ?
C1 N1 Li1 119.5(3) . . ?
C2 N1 Li1 115.9(3) . . ?
C1 N1 Li3 113.7(3) . 3_656 ?
C2 N1 Li3 105.4(3) . 3_656 ?
Li1 N1 Li3 78.2(3) . 3_656 ?
C1 N2 C7 115.6(3) . . ?
C1 N2 Li2 117.7(3) . . ?
C7 N2 Li2 113.6(3) . . ?
C1 N2 Li4 113.9(3) . . ?
C7 N2 Li4 114.1(3) . . ?
Li2 N2 Li4 75.9(3) . . ?
C1 N3 C4 123.3(3) . . ?
C1 N3 C5 123.5(3) . . ?
C4 N3 C5 112.8(3) . . ?
C8 N4 C9 115.4(3) . . ?
C8 N4 Li1 120.0(3) . 3_656 ?
C9 N4 Li1 109.6(3) . 3_656 ?
C8 N4 Li4 114.4(3) . . ?
C9 N4 Li4 114.6(3) . . ?
Li1 N4 Li4 77.5(3) 3_656 . ?
C8 N5 C14 116.3(3) . . ?
C8 N5 Li3 118.5(3) . . ?
C14 N5 Li3 117.9(3) . . ?
C8 N5 Li2 113.3(3) . . ?
C14 N5 Li2 107.2(3) . . ?
Li3 N5 Li2 75.3(3) . . ?
C8 N6 C11 123.4(3) . . ?
C8 N6 C12 122.8(3) . . ?
C11 N6 C12 113.6(3) . . ?
C15 N7 C16 116.3(3) . . ?
C15 N7 Li4 116.4(3) . . ?
C16 N7 Li4 111.7(3) . . ?
C15 N7 Li3 114.6(3) . 3_656 ?
C16 N7 Li3 114.6(3) . 3_656 ?
Li4 N7 Li3 77.3(3) . 3_656 ?
C15 N8 C21 117.1(3) . . ?
C15 N8 Li2 115.9(3) . 3_656 ?
C21 N8 Li2 107.1(3) . 3_656 ?
C15 N8 Li1 119.8(3) . 3_656 ?
C21 N8 Li1 113.2(3) . 3_656 ?
Li2 N8 Li1 76.1(3) 3_656 3_656 ?
C15 N9 C19 123.2(3) . . ?
C15 N9 C18 123.6(3) . . ?
C19 N9 C18 113.1(3) . . ?
N1 C1 N2 117.6(3) . . ?
N1 C1 N3 121.8(3) . . ?
N2 C1 N3 120.6(3) . . ?
N1 C2 C3 111.3(3) . . ?
N1 C2 H2A 109.4 . . ?
C3 C2 H2A 109.4 . . ?
N1 C2 H2B 109.4 . . ?
C3 C2 H2B 109.4 . . ?
H2A C2 H2B 108.0 . . ?
C4 C3 C2 108.2(3) . . ?
C4 C3 H3A 110.1 . . ?
C2 C3 H3A 110.1 . . ?
C4 C3 H3B 110.1 . . ?
C2 C3 H3B 110.1 . . ?
H3A C3 H3B 108.4 . . ?
N3 C4 C3 111.4(3) . . ?
N3 C4 H4A 109.4 . . ?
C3 C4 H4A 109.4 . . ?
N3 C4 H4B 109.4 . . ?
C3 C4 H4B 109.4 . . ?
H4A C4 H4B 108.0 . . ?
N3 C5 C6 111.6(3) . . ?
N3 C5 H5A 109.3 . . ?
C6 C5 H5A 109.3 . . ?
N3 C5 H5B 109.3 . . ?
C6 C5 H5B 109.3 . . ?
H5A C5 H5B 108.0 . . ?
C5 C6 C7 107.5(3) . . ?
C5 C6 H6A 110.2 . . ?
C7 C6 H6A 110.2 . . ?
C5 C6 H6B 110.2 . . ?
C7 C6 H6B 110.2 . . ?
H6A C6 H6B 108.5 . . ?
N2 C7 C6 110.5(3) . . ?
N2 C7 H7A 109.5 . . ?
C6 C7 H7A 109.5 . . ?
N2 C7 H7B 109.5 . . ?
C6 C7 H7B 109.5 . . ?
H7A C7 H7B 108.1 . . ?
N4 C8 N5 117.9(3) . . ?
N4 C8 N6 120.3(3) . . ?
N5 C8 N6 121.7(3) . . ?
N4 C9 C10 110.8(3) . . ?
N4 C9 H9A 109.5 . . ?
C10 C9 H9A 109.5 . . ?
N4 C9 H9B 109.5 . . ?
C10 C9 H9B 109.5 . . ?
H9A C9 H9B 108.1 . . ?
C11 C10 C9 107.9(3) . . ?
C11 C10 H10A 110.1 . . ?
C9 C10 H10A 110.1 . . ?
C11 C10 H10B 110.1 . . ?
C9 C10 H10B 110.1 . . ?
H10A C10 H10B 108.4 . . ?
N6 C11 C10 112.3(3) . . ?
N6 C11 H11A 109.1 . . ?
C10 C11 H11A 109.1 . . ?
N6 C11 H11B 109.1 . . ?
C10 C11 H11B 109.1 . . ?
H11A C11 H11B 107.9 . . ?
N6 C12 C13 111.4(3) . . ?
N6 C12 H12A 109.4 . . ?
C13 C12 H12A 109.4 . . ?
N6 C12 H12B 109.4 . . ?
C13 C12 H12B 109.4 . . ?
H12A C12 H12B 108.0 . . ?
C14 C13 C12 108.2(3) . . ?
C14 C13 H13A 110.1 . . ?
C12 C13 H13A 110.1 . . ?
C14 C13 H13B 110.1 . . ?
C12 C13 H13B 110.1 . . ?
H13A C13 H13B 108.4 . . ?
N5 C14 C13 110.5(3) . . ?
N5 C14 H14A 109.5 . . ?
C13 C14 H14A 109.5 . . ?
N5 C14 H14B 109.5 . . ?
C13 C14 H14B 109.5 . . ?
H14A C14 H14B 108.1 . . ?
N8 C15 N7 117.2(3) . . ?
N8 C15 N9 121.4(3) . . ?
N7 C15 N9 121.4(3) . . ?
N7 C16 C17 112.9(4) . . ?
N7 C16 H16A 109.0 . . ?
C17 C16 H16A 109.0 . . ?
N7 C16 H16B 109.0 . . ?
C17 C16 H16B 109.0 . . ?
H16A C16 H16B 107.8 . . ?
C16 C17 C18 108.8(4) . . ?
C16 C17 H17A 109.9 . . ?
C18 C17 H17A 109.9 . . ?
C16 C17 H17B 109.9 . . ?
C18 C17 H17B 109.9 . . ?
H17A C17 H17B 108.3 . . ?
N9 C18 C17 111.3(3) . . ?
N9 C18 H18A 109.4 . . ?
C17 C18 H18A 109.4 . . ?
N9 C18 H18B 109.4 . . ?
C17 C18 H18B 109.4 . . ?
H18A C18 H18B 108.0 . . ?
N9 C19 C20 111.5(3) . . ?
N9 C19 H19A 109.3 . . ?
C20 C19 H19A 109.3 . . ?
N9 C19 H19B 109.3 . . ?
C20 C19 H19B 109.3 . . ?
H19A C19 H19B 108.0 . . ?
C21 C20 C19 107.8(4) . . ?
C21 C20 H20A 110.1 . . ?
C19 C20 H20A 110.1 . . ?
C21 C20 H20B 110.1 . . ?
C19 C20 H20B 110.1 . . ?
H20A C20 H20B 108.5 . . ?
N8 C21 C20 112.8(3) . . ?
N8 C21 H21A 109.0 . . ?
C20 C21 H21A 109.0 . . ?
N8 C21 H21B 109.0 . . ?
C20 C21 H21B 109.0 . . ?
H21A C21 H21B 107.8 . . ?
N1 Li1 N4 120.3(3) . 3_656 ?
N1 Li1 N8 120.2(3) . 3_656 ?
N4 Li1 N8 119.3(3) 3_656 3_656 ?
N1 Li1 Li2 86.2(3) . . ?
N4 Li1 Li2 137.1(3) 3_656 . ?
N8 Li1 Li2 51.8(2) 3_656 . ?
N1 Li1 Li4 139.7(4) . 3_656 ?
N4 Li1 Li4 51.5(2) 3_656 3_656 ?
N8 Li1 Li4 84.1(3) 3_656 3_656 ?
Li2 Li1 Li4 86.2(3) . 3_656 ?
N1 Li1 Li3 51.6(2) . 3_656 ?
N4 Li1 Li3 85.4(3) 3_656 3_656 ?
N8 Li1 Li3 138.9(3) 3_656 3_656 ?
Li2 Li1 Li3 87.5(3) . 3_656 ?
Li4 Li1 Li3 88.6(3) 3_656 3_656 ?
N1 Li1 Li2 95.5(3) . 3_656 ?
N4 Li1 Li2 61.0(2) 3_656 3_656 ?
N8 Li1 Li2 116.9(3) 3_656 3_656 ?
Li2 Li1 Li2 85.2(3) . 3_656 ?
Li4 Li1 Li2 44.44(19) 3_656 3_656 ?
Li3 Li1 Li2 44.13(19) 3_656 3_656 ?
N1 Li1 H1 92.2(3) . . ?
N4 Li1 H1 91.4(3) 3_656 . ?
N8 Li1 H1 90.8(2) 3_656 . ?
N2 Li2 N8 120.7(3) . 3_656 ?
N2 Li2 N5 118.0(3) . . ?
N8 Li2 N5 117.8(3) 3_656 . ?
N2 Li2 Li3 144.5(3) . . ?
N8 Li2 Li3 87.7(3) 3_656 . ?
N5 Li2 Li3 52.0(2) . . ?
N2 Li2 Li4 52.6(2) . . ?
N8 Li2 Li4 144.8(3) 3_656 . ?
N5 Li2 Li4 88.5(3) . . ?
Li3 Li2 Li4 92.0(3) . . ?
N2 Li2 Li1 88.6(3) . . ?
N8 Li2 Li1 52.1(2) 3_656 . ?
N5 Li2 Li1 146.3(3) . . ?
Li3 Li2 Li1 94.3(3) . . ?
Li4 Li2 Li1 93.0(3) . . ?
N2 Li2 Li4 124.7(3) . 3_656 ?
N8 Li2 Li4 62.57(19) 3_656 3_656 ?
N5 Li2 Li4 98.8(2) . 3_656 ?
Li3 Li2 Li4 46.9(2) . 3_656 ?
Li4 Li2 Li4 92.2(2) . 3_656 ?
Li1 Li2 Li4 47.44(19) . 3_656 ?
N2 Li2 Li3 63.5(2) . 3_656 ?
N8 Li2 Li3 99.0(2) 3_656 3_656 ?
N5 Li2 Li3 124.5(3) . 3_656 ?
Li3 Li2 Li3 93.4(3) . 3_656 ?
Li4 Li2 Li3 45.90(19) . 3_656 ?
Li1 Li2 Li3 47.1(2) . 3_656 ?
Li4 Li2 Li3 61.80(17) 3_656 3_656 ?
N2 Li2 Li1 98.3(2) . 3_656 ?
N8 Li2 Li1 123.9(3) 3_656 3_656 ?
N5 Li2 Li1 62.9(2) . 3_656 ?
Li3 Li2 Li1 46.3(2) . 3_656 ?
Li4 Li2 Li1 45.67(19) . 3_656 ?
Li1 Li2 Li1 94.8(3) . 3_656 ?
Li4 Li2 Li1 62.22(17) 3_656 3_656 ?
Li3 Li2 Li1 62.22(18) 3_656 3_656 ?
N5 Li3 N7 120.0(3) . 3_656 ?
N5 Li3 N1 120.6(3) . 3_656 ?
N7 Li3 N1 118.5(3) 3_656 3_656 ?
N5 Li3 Li2 52.7(2) . . ?
N7 Li3 Li2 87.6(3) 3_656 . ?
N1 Li3 Li2 139.2(3) 3_656 . ?
N5 Li3 Li4 139.9(3) . 3_656 ?
N7 Li3 Li4 50.9(2) 3_656 3_656 ?
N1 Li3 Li4 87.0(3) 3_656 3_656 ?
Li2 Li3 Li4 87.2(3) . 3_656 ?
N5 Li3 Li1 87.4(3) . 3_656 ?
N7 Li3 Li1 141.5(3) 3_656 3_656 ?
N1 Li3 Li1 50.2(2) 3_656 3_656 ?
Li2 Li3 Li1 89.6(3) . 3_656 ?
Li4 Li3 Li1 90.6(3) 3_656 3_656 ?
N5 Li3 Li2 120.0(3) . 3_656 ?
N7 Li3 Li2 96.1(2) 3_656 3_656 ?
N1 Li3 Li2 61.5(2) 3_656 3_656 ?
Li2 Li3 Li2 86.6(3) . 3_656 ?
Li4 Li3 Li2 45.22(19) 3_656 3_656 ?
Li1 Li3 Li2 45.44(19) 3_656 3_656 ?
N7 Li4 N4 121.9(3) . . ?
N7 Li4 N2 119.4(3) . . ?
N4 Li4 N2 117.3(3) . . ?
N7 Li4 Li2 140.6(3) . . ?
N4 Li4 Li2 86.7(3) . . ?
N2 Li4 Li2 51.6(2) . . ?
N7 Li4 Li3 51.8(2) . 3_656 ?
N4 Li4 Li3 142.9(3) . 3_656 ?
N2 Li4 Li3 87.4(3) . 3_656 ?
Li2 Li4 Li3 88.9(3) . 3_656 ?
N7 Li4 Li1 89.3(3) . 3_656 ?
N4 Li4 Li1 51.0(2) . 3_656 ?
N2 Li4 Li1 141.4(3) . 3_656 ?
Li2 Li4 Li1 89.9(3) . 3_656 ?
Li3 Li4 Li1 92.2(3) 3_656 3_656 ?
N7 Li4 Li2 64.0(2) . 3_656 ?
N4 Li4 Li2 97.1(2) . 3_656 ?
N2 Li4 Li2 121.0(3) . 3_656 ?
Li2 Li4 Li2 87.8(2) . 3_656 ?
Li3 Li4 Li2 45.87(19) 3_656 3_656 ?
Li1 Li4 Li2 46.40(19) 3_656 3_656 ?
C31 N10 C32 115.5(3) . . ?
C31 N10 Li6 116.6(3) . . ?
C32 N10 Li6 113.4(3) . . ?
C31 N10 Li7 114.3(3) . . ?
C32 N10 Li7 116.1(3) . . ?
Li6 N10 Li7 74.7(3) . . ?
C31 N11 C37 115.3(3) . . ?
C31 N11 Li5 122.0(3) . 3_565 ?
C37 N11 Li5 113.3(3) . 3_565 ?
C31 N11 Li8 112.9(3) . 3_565 ?
C37 N11 Li8 109.5(3) . 3_565 ?
Li5 N11 Li8 77.0(3) 3_565 3_565 ?
C31 N12 C34 123.0(3) . . ?
C31 N12 C35 122.9(4) . . ?
C34 N12 C35 114.1(3) . . ?
C38 N13 C39 116.0(3) . . ?
C38 N13 Li7 116.1(3) . . ?
C39 N13 Li7 108.5(4) . . ?
C38 N13 Li5 120.3(3) . 3_565 ?
C39 N13 Li5 111.6(3) . 3_565 ?
Li7 N13 Li5 78.2(3) . 3_565 ?
C38 N14 C44 116.6(3) . . ?
C38 N14 Li6 113.2(3) . 3_565 ?
C44 N14 Li6 113.9(3) . 3_565 ?
C38 N14 Li8 116.8(3) . . ?
C44 N14 Li8 113.8(3) . . ?
Li6 N14 Li8 76.1(3) 3_565 . ?
C38 N15 C42 123.6(3) . . ?
C38 N15 C41 123.2(3) . . ?
C42 N15 C41 113.1(3) . . ?
C45 N16 C46 117.1(3) . . ?
C45 N16 Li5 122.9(3) . . ?
C46 N16 Li5 113.2(3) . . ?
C45 N16 Li6 109.9(3) . . ?
C46 N16 Li6 107.6(3) . . ?
Li5 N16 Li6 77.6(3) . . ?
C45 N17 C51 116.6(3) . . ?
C45 N17 Li8 117.7(3) . . ?
C51 N17 Li8 114.8(3) . . ?
C45 N17 Li7 114.4(3) . . ?
C51 N17 Li7 110.0(3) . . ?
Li8 N17 Li7 76.6(3) . . ?
C45 N18 C48 123.0(3) . . ?
C45 N18 C49 123.0(3) . . ?
C48 N18 C49 113.8(3) . . ?
N10 C31 N11 118.0(3) . . ?
N10 C31 N12 120.9(3) . . ?
N11 C31 N12 121.0(3) . . ?
N10 C32 C33 111.1(3) . . ?
N10 C32 H32A 109.4 . . ?
C33 C32 H32A 109.4 . . ?
N10 C32 H32B 109.4 . . ?
C33 C32 H32B 109.4 . . ?
H32A C32 H32B 108.0 . . ?
C34 C33 C32 107.1(4) . . ?
C34 C33 H33A 110.3 . . ?
C32 C33 H33A 110.3 . . ?
C34 C33 H33B 110.3 . . ?
C32 C33 H33B 110.3 . . ?
H33A C33 H33B 108.6 . . ?
N12 C34 C33 112.3(3) . . ?
N12 C34 H34A 109.1 . . ?
C33 C34 H34A 109.1 . . ?
N12 C34 H34B 109.1 . . ?
C33 C34 H34B 109.1 . . ?
H34A C34 H34B 107.9 . . ?
N12 C35 C36 111.7(4) . . ?
N12 C35 H35A 109.3 . . ?
C36 C35 H35A 109.3 . . ?
N12 C35 H35B 109.3 . . ?
C36 C35 H35B 109.3 . . ?
H35A C35 H35B 107.9 . . ?
C35 C36 C37 108.4(4) . . ?
C35 C36 H36A 110.0 . . ?
C37 C36 H36A 110.0 . . ?
C35 C36 H36B 110.0 . . ?
C37 C36 H36B 110.0 . . ?
H36A C36 H36B 108.4 . . ?
N11 C37 C36 111.1(4) . . ?
N11 C37 H37A 109.4 . . ?
C36 C37 H37A 109.4 . . ?
N11 C37 H37B 109.4 . . ?
C36 C37 H37B 109.4 . . ?
H37A C37 H37B 108.0 . . ?
N14 C38 N13 117.4(3) . . ?
N14 C38 N15 121.0(3) . . ?
N13 C38 N15 121.6(3) . . ?
C40 C39 N13 117.5(5) . . ?
C40 C39 H39A 107.9 . . ?
N13 C39 H39A 107.9 . . ?
C40 C39 H39B 107.9 . . ?
N13 C39 H39B 107.9 . . ?
H39A C39 H39B 107.2 . . ?
C39 C40 C41 115.5(5) . . ?
C39 C40 H40A 108.4 . . ?
C41 C40 H40A 108.4 . . ?
C39 C40 H40B 108.4 . . ?
C41 C40 H40B 108.4 . . ?
H40A C40 H40B 107.5 . . ?
N15 C41 C40 111.0(4) . . ?
N15 C41 H41A 109.4 . . ?
C40 C41 H41A 109.4 . . ?
N15 C41 H41B 109.4 . . ?
C40 C41 H41B 109.4 . . ?
H41A C41 H41B 108.0 . . ?
N15 C42 C43 110.3(4) . . ?
N15 C42 H42A 109.6 . . ?
C43 C42 H42A 109.6 . . ?
N15 C42 H42B 109.6 . . ?
C43 C42 H42B 109.6 . . ?
H42A C42 H42B 108.1 . . ?
C44 C43 C42 111.2(5) . . ?
C44 C43 H43A 109.4 . . ?
C42 C43 H43A 109.4 . . ?
C44 C43 H43B 109.4 . . ?
C42 C43 H43B 109.4 . . ?
H43A C43 H43B 108.0 . . ?
C43 C44 N14 115.7(4) . . ?
C43 C44 H44A 108.4 . . ?
N14 C44 H44A 108.4 . . ?
C43 C44 H44B 108.4 . . ?
N14 C44 H44B 108.4 . . ?
H44A C44 H44B 107.4 . . ?
N17 C45 N16 117.2(3) . . ?
N17 C45 N18 121.3(3) . . ?
N16 C45 N18 121.5(3) . . ?
N16 C46 C47 111.4(4) . . ?
N16 C46 H46A 109.4 . . ?
C47 C46 H46A 109.4 . . ?
N16 C46 H46B 109.4 . . ?
C47 C46 H46B 109.4 . . ?
H46A C46 H46B 108.0 . . ?
C48 C47 C46 107.7(3) . . ?
C48 C47 H47A 110.2 . . ?
C46 C47 H47A 110.2 . . ?
C48 C47 H47B 110.2 . . ?
C46 C47 H47B 110.2 . . ?
H47A C47 H47B 108.5 . . ?
N18 C48 C47 111.3(3) . . ?
N18 C48 H48A 109.4 . . ?
C47 C48 H48A 109.4 . . ?
N18 C48 H48B 109.4 . . ?
C47 C48 H48B 109.4 . . ?
H48A C48 H48B 108.0 . . ?
N18 C49 C50 112.2(3) . . ?
N18 C49 H49A 109.2 . . ?
C50 C49 H49A 109.2 . . ?
N18 C49 H49B 109.2 . . ?
C50 C49 H49B 109.2 . . ?
H49A C49 H49B 107.9 . . ?
C49 C50 C51 108.4(3) . . ?
C49 C50 H50A 110.0 . . ?
C51 C50 H50A 110.0 . . ?
C49 C50 H50B 110.0 . . ?
C51 C50 H50B 110.0 . . ?
H50A C50 H50B 108.4 . . ?
N17 C51 C50 111.2(3) . . ?
N17 C51 H51A 109.4 . . ?
C50 C51 H51A 109.4 . . ?
N17 C51 H51B 109.4 . . ?
C50 C51 H51B 109.4 . . ?
H51A C51 H51B 108.0 . . ?
N16 Li5 N11 121.6(3) . 3_565 ?
N16 Li5 N13 119.1(3) . 3_565 ?
N11 Li5 N13 119.3(3) 3_565 3_565 ?
N16 Li5 Li8 84.7(3) . . ?
N11 Li5 Li8 52.1(2) 3_565 . ?
N13 Li5 Li8 134.7(3) 3_565 . ?
N16 Li5 Li6 52.0(2) . . ?
N11 Li5 Li6 136.4(3) 3_565 . ?
N13 Li5 Li6 82.4(3) 3_565 . ?
Li8 Li5 Li6 85.2(3) . . ?
N16 Li5 Li7 135.5(3) . 3_565 ?
N11 Li5 Li7 83.4(3) 3_565 3_565 ?
N13 Li5 Li7 50.7(2) 3_565 3_565 ?
Li8 Li5 Li7 84.8(3) . 3_565 ?
Li6 Li5 Li7 84.1(3) . 3_565 ?
N16 Li5 H2 90.1(3) . . ?
N11 Li5 H2 90.2(2) 3_565 . ?
N13 Li5 H2 87.9(2) 3_565 . ?
Li8 Li5 H2 51.77(19) . . ?
Li6 Li5 H2 50.7(2) . . ?
Li7 Li5 H2 50.72(19) 3_565 . ?
N14 Li6 N10 115.0(3) 3_565 . ?
N14 Li6 N16 123.5(3) 3_565 . ?
N10 Li6 N16 118.2(3) . . ?
N14 Li6 Li7 139.7(4) 3_565 . ?
N10 Li6 Li7 52.8(2) . . ?
N16 Li6 Li7 89.4(3) . . ?
N14 Li6 Li8 52.4(2) 3_565 3_565 ?
N10 Li6 Li8 86.6(3) . 3_565 ?
N16 Li6 Li8 145.2(4) . 3_565 ?
Li7 Li6 Li8 87.4(3) . 3_565 ?
N14 Li6 Li5 91.4(3) 3_565 . ?
N10 Li6 Li5 146.9(4) . . ?
N16 Li6 Li5 50.4(2) . . ?
Li7 Li6 Li5 94.2(3) . . ?
Li8 Li6 Li5 95.4(3) 3_565 . ?
N14 Li6 Li7 64.8(2) 3_565 3_565 ?
N10 Li6 Li7 124.3(3) . 3_565 ?
N16 Li6 Li7 98.2(3) . 3_565 ?
Li7 Li6 Li7 90.2(3) . 3_565 ?
Li8 Li6 Li7 47.2(2) 3_565 3_565 ?
Li5 Li6 Li7 48.2(2) . 3_565 ?
N14 Li6 Li8 124.8(3) 3_565 . ?
N10 Li6 Li8 99.6(3) . . ?
N16 Li6 Li8 62.5(2) . . ?
Li7 Li6 Li8 46.9(2) . . ?
Li8 Li6 Li8 91.1(3) 3_565 . ?
Li5 Li6 Li8 47.3(2) . . ?
Li7 Li6 Li8 60.20(19) 3_565 . ?
N13 Li7 N17 117.6(3) . . ?
N13 Li7 N10 124.5(3) . . ?
N17 Li7 N10 115.5(3) . . ?
N13 Li7 Li6 144.1(4) . . ?
N17 Li7 Li6 86.1(3) . . ?
N10 Li7 Li6 52.6(2) . . ?
N13 Li7 Li8 88.0(3) . . ?
N17 Li7 Li8 51.6(2) . . ?
N10 Li7 Li8 139.6(3) . . ?
Li6 Li7 Li8 87.1(3) . . ?
N13 Li7 Li5 51.2(2) . 3_565 ?
N17 Li7 Li5 146.2(4) . 3_565 ?
N10 Li7 Li5 90.2(3) . 3_565 ?
Li6 Li7 Li5 93.9(3) . 3_565 ?
Li8 Li7 Li5 94.5(3) . 3_565 ?
N13 Li7 Li6 61.8(2) . 3_565 ?
N17 Li7 Li6 98.5(3) . 3_565 ?
N10 Li7 Li6 123.9(3) . 3_565 ?
Li6 Li7 Li6 89.8(3) . 3_565 ?
Li8 Li7 Li6 46.8(2) . 3_565 ?
Li5 Li7 Li6 47.7(2) 3_565 3_565 ?
N13 Li7 Li8 98.0(3) . 3_565 ?
N17 Li7 Li8 123.4(3) . 3_565 ?
N10 Li7 Li8 63.8(2) . 3_565 ?
Li6 Li7 Li8 46.5(2) . 3_565 ?
Li8 Li7 Li8 90.8(3) . 3_565 ?
Li5 Li7 Li8 47.3(2) 3_565 3_565 ?
Li6 Li7 Li8 60.22(19) 3_565 3_565 ?
N17 Li8 N14 117.0(3) . . ?
N17 Li8 N11 123.8(3) . 3_565 ?
N14 Li8 N11 117.4(3) . 3_565 ?
N17 Li8 Li6 137.7(4) . 3_565 ?
N14 Li8 Li6 51.6(2) . 3_565 ?
N11 Li8 Li6 88.8(3) 3_565 3_565 ?
N17 Li8 Li7 51.7(2) . . ?
N14 Li8 Li7 86.7(3) . . ?
N11 Li8 Li7 143.5(4) 3_565 . ?
Li6 Li8 Li7 86.0(3) 3_565 . ?
N17 Li8 Li5 89.0(3) . . ?
N14 Li8 Li5 145.4(3) . . ?
N11 Li8 Li5 50.9(2) 3_565 . ?
Li6 Li8 Li5 93.9(3) 3_565 . ?
Li7 Li8 Li5 93.4(3) . . ?
N17 Li8 Li7 122.2(3) . 3_565 ?
N14 Li8 Li7 97.6(3) . 3_565 ?
N11 Li8 Li7 62.2(2) 3_565 3_565 ?
Li6 Li8 Li7 46.0(2) 3_565 3_565 ?
Li7 Li8 Li7 89.2(3) . 3_565 ?
Li5 Li8 Li7 47.8(2) . 3_565 ?
N17 Li8 Li6 62.8(2) . . ?
N14 Li8 Li6 122.8(3) . . ?
N11 Li8 Li6 97.8(3) 3_565 . ?
Li6 Li8 Li6 88.9(3) 3_565 . ?
Li7 Li8 Li6 46.0(2) . . ?
Li5 Li8 Li6 47.4(2) . . ?
Li7 Li8 Li6 59.58(19) 3_565 . ?
C5' B1 C1' 128.0(7) . . ?
C5' B1 C3' 101.5(6) . . ?
C1' B1 C3' 110.0(7) . . ?
C1' B1 C5" 88.7(7) . . ?
C3' B1 C5" 141.2(8) . . ?
C6' C5' B1 112.3(7) . . ?
C6' C5' H5'1 109.1 . . ?
B1 C5' H5'1 109.1 . . ?
C6' C5' H5'2 109.1 . . ?
B1 C5' H5'2 109.1 . . ?
H5'1 C5' H5'2 107.9 . . ?
C6" C5" B1 122(2) . . ?
C6" C5" H5"1 106.7 . . ?
B1 C5" H5"1 106.7 . . ?
C6" C5" H5"2 106.7 . . ?
B1 C5" H5"2 106.7 . . ?
H5"1 C5" H5"2 106.6 . . ?
C5" C6" H6"1 109.5 . . ?
C5" C6" H6"2 109.5 . . ?
H6"1 C6" H6"2 109.5 . . ?
C5" C6" H6"3 109.5 . . ?
H6"1 C6" H6"3 109.5 . . ?
H6"2 C6" H6"3 109.5 . . ?
C4' C3' B1 117.1(9) . . ?
C4' C3' H3'1 108.0 . . ?
B1 C3' H3'1 108.0 . . ?
C4' C3' H3'2 108.0 . . ?
B1 C3' H3'2 108.0 . . ?
H3'1 C3' H3'2 107.3 . . ?
C3' C4' H4'1 109.5 . . ?
C3' C4' H4'2 109.5 . . ?
H4'1 C4' H4'2 109.5 . . ?
C3' C4' H4'3 109.5 . . ?
H4'1 C4' H4'3 109.5 . . ?
H4'2 C4' H4'3 109.5 . . ?
C1' C2' H2'1 109.5 . . ?
C1' C2' H2'2 109.5 . . ?
H2'1 C2' H2'2 109.5 . . ?
C1' C2' H2'3 109.5 . . ?
H2'1 C2' H2'3 109.5 . . ?
H2'2 C2' H2'3 109.5 . . ?
C2' C1' B1 109.2(8) . . ?
C2' C1' H1'1 109.8 . . ?
B1 C1' H1'1 109.8 . . ?
C2' C1' H1'2 109.8 . . ?
B1 C1' H1'2 109.8 . . ?
H1'1 C1' H1'2 108.3 . . ?

loop_
_geom_bond_atom_site_label_1
_geom_bond_atom_site_label_2
_geom_bond_distance
_geom_bond_site_symmetry_2
_geom_bond_publ_flag
N1 C1 1.339(4) . ?
N1 C2 1.463(4) . ?
N1 Li1 2.003(6) . ?
N1 Li3 2.045(7) 3_656 ?
N2 C1 1.353(4) . ?
N2 C7 1.470(4) . ?
N2 Li2 1.997(6) . ?
N2 Li4 2.025(6) . ?
N3 C1 1.368(4) . ?
N3 C4 1.452(5) . ?
N3 C5 1.473(4) . ?
N4 C8 1.342(4) . ?
N4 C9 1.463(4) . ?
N4 Li1 2.011(7) 3_656 ?
N4 Li4 2.025(6) . ?
N5 C8 1.345(4) . ?
N5 C14 1.466(4) . ?
N5 Li3 2.002(7) . ?
N5 Li2 2.023(6) . ?
N6 C8 1.373(4) . ?
N6 C11 1.461(5) . ?
N6 C12 1.463(5) . ?
N7 C15 1.346(4) . ?
N7 C16 1.471(4) . ?
N7 Li4 1.991(7) . ?
N7 Li3 2.015(7) 3_656 ?
N8 C15 1.344(4) . ?
N8 C21 1.464(5) . ?
N8 Li2 2.010(6) 3_656 ?
N8 Li1 2.018(7) 3_656 ?
N9 C15 1.366(4) . ?
N9 C19 1.453(5) . ?
N9 C18 1.457(5) . ?
C2 C3 1.511(5) . ?
C2 H2A 0.9900 . ?
C2 H2B 0.9900 . ?
C3 C4 1.500(5) . ?
C3 H3A 0.9900 . ?
C3 H3B 0.9900 . ?
C4 H4A 0.9900 . ?
C4 H4B 0.9900 . ?
C5 C6 1.498(5) . ?
C5 H5A 0.9900 . ?
C5 H5B 0.9900 . ?
C6 C7 1.520(5) . ?
C6 H6A 0.9900 . ?
C6 H6B 0.9900 . ?
C7 H7A 0.9900 . ?
C7 H7B 0.9900 . ?
C9 C10 1.513(6) . ?
C9 H9A 0.9900 . ?
C9 H9B 0.9900 . ?
C10 C11 1.506(7) . ?
C10 H10A 0.9900 . ?
C10 H10B 0.9900 . ?
C11 H11A 0.9900 . ?
C11 H11B 0.9900 . ?
C12 C13 1.510(6) . ?
C12 H12A 0.9900 . ?
C12 H12B 0.9900 . ?
C13 C14 1.510(5) . ?
C13 H13A 0.9900 . ?
C13 H13B 0.9900 . ?
C14 H14A 0.9900 . ?
C14 H14B 0.9900 . ?
C16 C17 1.477(6) . ?
C16 H16A 0.9900 . ?
C16 H16B 0.9900 . ?
C17 C18 1.500(6) . ?
C17 H17A 0.9900 . ?
C17 H17B 0.9900 . ?
C18 H18A 0.9900 . ?
C18 H18B 0.9900 . ?
C19 C20 1.514(6) . ?
C19 H19A 0.9900 . ?
C19 H19B 0.9900 . ?
C20 C21 1.487(6) . ?
C20 H20A 0.9900 . ?
C20 H20B 0.9900 . ?
C21 H21A 0.9900 . ?
C21 H21B 0.9900 . ?
Li1 N4 2.011(7) 3_656 ?
Li1 N8 2.018(7) 3_656 ?
Li1 Li2 2.484(8) . ?
Li1 Li4 2.526(8) 3_656 ?
Li1 Li3 2.553(9) 3_656 ?
Li1 Li2 3.531(9) 3_656 ?
Li1 H1 2.242(7) . ?
Li2 N8 2.010(6) 3_656 ?
Li2 Li3 2.459(8) . ?
Li2 Li4 2.472(8) . ?
Li2 Li4 3.422(8) 3_656 ?
Li2 Li3 3.483(9) 3_656 ?
Li2 Li1 3.531(9) 3_656 ?
Li2 H1 2.072(6) . ?
Li3 N7 2.015(7) 3_656 ?
Li3 N1 2.045(7) 3_656 ?
Li3 Li4 2.501(8) 3_656 ?
Li3 Li1 2.553(9) 3_656 ?
Li3 Li2 3.483(9) 3_656 ?
Li3 H1 2.190(6) . ?
Li4 Li3 2.501(8) 3_656 ?
Li4 Li1 2.526(8) 3_656 ?
Li4 Li2 3.422(8) 3_656 ?
Li4 H1 2.150(6) . ?
N10 C31 1.342(4) . ?
N10 C32 1.464(5) . ?
N10 Li6 2.019(7) . ?
N10 Li7 2.024(7) . ?
N11 C31 1.353(5) . ?
N11 C37 1.454(5) . ?
N11 Li5 2.000(7) 3_565 ?
N11 Li8 2.035(6) 3_565 ?
N12 C31 1.378(4) . ?
N12 C34 1.446(6) . ?
N12 C35 1.458(5) . ?
N13 C38 1.351(5) . ?
N13 C39 1.462(5) . ?
N13 Li7 2.002(7) . ?
N13 Li5 2.015(7) 3_565 ?
N14 C38 1.341(4) . ?
N14 C44 1.451(5) . ?
N14 Li6 1.996(7) 3_565 ?
N14 Li8 2.017(7) . ?
N15 C38 1.366(4) . ?
N15 C42 1.464(5) . ?
N15 C41 1.465(5) . ?
N16 C45 1.348(5) . ?
N16 C46 1.463(5) . ?
N16 Li5 1.983(7) . ?
N16 Li6 2.029(7) . ?
N17 C45 1.341(5) . ?
N17 C51 1.456(5) . ?
N17 Li8 2.004(7) . ?
N17 Li7 2.007(7) . ?
N18 C45 1.365(4) . ?
N18 C48 1.453(5) . ?
N18 C49 1.463(5) . ?
C32 C33 1.501(6) . ?
C32 H32A 0.9900 . ?
C32 H32B 0.9900 . ?
C33 C34 1.499(7) . ?
C33 H33A 0.9900 . ?
C33 H33B 0.9900 . ?
C34 H34A 0.9900 . ?
C34 H34B 0.9900 . ?
C35 C36 1.497(7) . ?
C35 H35A 0.9900 . ?
C35 H35B 0.9900 . ?
C36 C37 1.513(6) . ?
C36 H36A 0.9900 . ?
C36 H36B 0.9900 . ?
C37 H37A 0.9900 . ?
C37 H37B 0.9900 . ?
C39 C40 1.341(7) . ?
C39 H39A 0.9900 . ?
C39 H39B 0.9900 . ?
C40 C41 1.518(8) . ?
C40 H40A 0.9900 . ?
C40 H40B 0.9900 . ?
C41 H41A 0.9900 . ?
C41 H41B 0.9900 . ?
C42 C43 1.485(7) . ?
C42 H42A 0.9900 . ?
C42 H42B 0.9900 . ?
C43 C44 1.420(7) . ?
C43 H43A 0.9900 . ?
C43 H43B 0.9900 . ?
C44 H44A 0.9900 . ?
C44 H44B 0.9900 . ?
C46 C47 1.508(6) . ?
C46 H46A 0.9900 . ?
C46 H46B 0.9900 . ?
C47 C48 1.502(7) . ?
C47 H47A 0.9900 . ?
C47 H47B 0.9900 . ?
C48 H48A 0.9900 . ?
C48 H48B 0.9900 . ?
C49 C50 1.504(6) . ?
C49 H49A 0.9900 . ?
C49 H49B 0.9900 . ?
C50 C51 1.517(6) . ?
C50 H50A 0.9900 . ?
C50 H50B 0.9900 . ?
C51 H51A 0.9900 . ?
C51 H51B 0.9900 . ?
Li5 N11 2.000(7) 3_565 ?
Li5 N13 2.015(7) 3_565 ?
Li5 Li8 2.512(8) . ?
Li5 Li6 2.515(9) . ?
Li5 Li7 2.533(9) 3_565 ?
Li5 H2 2.335(6) . ?
Li6 N14 1.996(7) 3_565 ?
Li6 Li7 2.452(9) . ?
Li6 Li8 2.472(9) 3_565 ?
Li6 Li7 3.381(10) 3_565 ?
Li6 Li8 3.403(9) . ?
Li6 H2 2.084(7) . ?
Li7 Li8 2.487(9) . ?
Li7 Li5 2.533(9) 3_565 ?
Li7 Li6 3.381(10) 3_565 ?
Li7 Li8 3.402(9) 3_565 ?
Li7 H2 2.093(7) . ?
Li8 N11 2.035(6) 3_565 ?
Li8 Li6 2.472(9) 3_565 ?
Li8 Li7 3.402(9) 3_565 ?
Li8 H2 2.122(7) . ?
B1 C5' 1.604(8) . ?
B1 C1' 1.613(8) . ?
B1 C3' 1.633(8) . ?
B1 C5" 1.641(8) . ?
B1 H1B 1.00(6) . ?
C5' C6' 1.524(5) . ?
C5' H5'1 0.9900 . ?
C5' H5'2 0.9900 . ?
C6' H6'1 0.9800 . ?
C6' H6'2 0.9800 . ?
C6' H6'3 0.9800 . ?
C5" C6" 1.538(5) . ?
C5" H5"1 0.9900 . ?
C5" H5"2 0.9900 . ?
C6" H6"1 0.9800 . ?
C6" H6"2 0.9800 . ?
C6" H6"3 0.9800 . ?
C3' C4' 1.525(5) . ?
C3' H3'1 0.9900 . ?
C3' H3'2 0.9900 . ?
C4' H4'1 0.9800 . ?
C4' H4'2 0.9800 . ?
C4' H4'3 0.9800 . ?
C2' C1' 1.554(5) . ?
C2' H2'1 0.9800 . ?
C2' H2'2 0.9800 . ?
C2' H2'3 0.9800 . ?
C1' H1'1 0.9900 . ?
C1' H1'2 0.9900 . ?
